data_7154618
loop_
_publ_author_name
'Dong, Zhaowen'
'Xiao, Xu-Qiong'
'Li, Zhifang'
'Lu, Qiong'
'Lai, Guoqiao'
'Kira, Mitsuo'

_publ_section_title
;
 Elusive 2H-1,2-oxasiletes through reactions of an isolable
 dialkylsilylene with diazocarbonyl compounds.
;
_journal_issue 36
_journal_name_full 'Organic &amp; biomolecular chemistry'
_journal_page_first 9471
_journal_page_last 9476
_journal_paper_doi 10.1039/c5ob01224d
_journal_volume 13
_journal_year 2015
_chemical_formula_sum 'C26 H50 O2 Si5'
_chemical_formula_weight 535.11
_chemical_name_systematic
; 
 ? 
;
_space_group_IT_number 61
_symmetry_cell_setting orthorhombic
_symmetry_space_group_name_Hall '-P 2ac 2ab'
_symmetry_space_group_name_H-M 'P b c a'
_atom_sites_solution_hydrogens geom
_atom_sites_solution_primary direct
_atom_sites_solution_secondary difmap
_audit_creation_method SHELXL-97
_audit_update_record
;
2015-03-26 deposited with the CCDC.
2015-07-29 downloaded from the CCDC.
;
_cell_angle_alpha 90.00
_cell_angle_beta 90.00
_cell_angle_gamma 90.00
_cell_formula_units_Z 8
_cell_length_a 9.661(10)
_cell_length_b 18.921(19)
_cell_length_c 35.70(4)
_cell_measurement_reflns_used 1967
_cell_measurement_temperature 296(2)
_cell_measurement_theta_max 17.13
_cell_measurement_theta_min 2.28
_cell_volume 6526(12)
_computing_cell_refinement 'Bruker SMART'
_computing_data_collection 'Bruker SMART'
_computing_data_reduction 'Bruker SAINT'
_computing_molecular_graphics 'Bruker SHELXTL'
_computing_publication_material 'Bruker SHELXTL'
_computing_structure_refinement 'SHELXL-97 (Sheldrick, 2008)'
_computing_structure_solution 'SHELXS-97 (Sheldrick, 2008)'
_diffrn_ambient_temperature 296(2)
_diffrn_measured_fraction_theta_full 0.984
_diffrn_measured_fraction_theta_max 0.984
_diffrn_measurement_device_type 'CCD area detector'
_diffrn_measurement_method 'phi and omega scans'
_diffrn_radiation_monochromator graphite
_diffrn_radiation_source 'fine-focus sealed tube'
_diffrn_radiation_type MoK\a
_diffrn_radiation_wavelength 0.71073
_diffrn_reflns_av_R_equivalents 0.1437
_diffrn_reflns_av_sigmaI/netI 0.1154
_diffrn_reflns_limit_h_max 11
_diffrn_reflns_limit_h_min -12
_diffrn_reflns_limit_k_max 23
_diffrn_reflns_limit_k_min -24
_diffrn_reflns_limit_l_max 42
_diffrn_reflns_limit_l_min -46
_diffrn_reflns_number 38614
_diffrn_reflns_theta_full 27.60
_diffrn_reflns_theta_max 27.60
_diffrn_reflns_theta_min 2.28
_exptl_absorpt_coefficient_mu 0.238
_exptl_absorpt_correction_T_max 0.7456
_exptl_absorpt_correction_T_min 0.6693
_exptl_absorpt_correction_type multi-scan
_exptl_absorpt_process_details sadabs
_exptl_crystal_colour colorless
_exptl_crystal_density_diffrn 1.089
_exptl_crystal_density_method 'not measured'
_exptl_crystal_description needle
_exptl_crystal_F_000 2336
_exptl_crystal_size_max 0.40
_exptl_crystal_size_mid 0.15
_exptl_crystal_size_min 0.15
_refine_diff_density_max 0.252
_refine_diff_density_min -0.252
_refine_diff_density_rms 0.054
_refine_ls_extinction_method none
_refine_ls_goodness_of_fit_ref 0.944
_refine_ls_hydrogen_treatment constr
_refine_ls_matrix_type full
_refine_ls_number_parameters 311
_refine_ls_number_reflns 7451
_refine_ls_number_restraints 0
_refine_ls_restrained_S_all 0.944
_refine_ls_R_factor_all 0.1718
_refine_ls_R_factor_gt 0.0578
_refine_ls_shift/su_max 0.000
_refine_ls_shift/su_mean 0.000
_refine_ls_structure_factor_coef Fsqd
_refine_ls_weighting_details 'calc w=1/[\s^2^(Fo^2^)+(0.0691P)^2^+0.0000P] where P=(Fo^2^+2Fc^2^)/3'
_refine_ls_weighting_scheme calc
_refine_ls_wR_factor_gt 0.1258
_refine_ls_wR_factor_ref 0.1735
_reflns_number_gt 3060
_reflns_number_total 7451
_reflns_threshold_expression >2sigma(I)
_cod_data_source_file c5ob01224d2.cif
_cod_data_source_block f131222a
_cod_depositor_comments
;
The following automatic conversions were performed:

'_symmetry_cell_setting' value 'Orthorhombic' changed to
'orthorhombic' according to
/usr/data/users/saulius/crontab/automatic-downloads/rss-feeds/RSC/lib/dictionaries/cif_core.dic
dictionary named 'cif_core.dic' version 2.4.2 from 2011-04-26.

Automatic conversion script
Id: cif_fix_values 3271 2015-04-21 07:52:19Z andrius 

 Adding full bibliography for 7154618--7154621.cif.
;
_cod_original_sg_symbol_H-M Pbca
_cod_database_code 7154618

loop_
_symmetry_equiv_pos_as_xyz
'x, y, z'
'-x+1/2, -y, z+1/2'
'-x, y+1/2, -z+1/2'
'x+1/2, -y+1/2, -z'
'-x, -y, -z'
'x-1/2, y, -z-1/2'
'x, -y-1/2, z-1/2'
'-x-1/2, y-1/2, z'

loop_
_atom_site_label
_atom_site_type_symbol
_atom_site_fract_x
_atom_site_fract_y
_atom_site_fract_z
_atom_site_U_iso_or_equiv
_atom_site_adp_type
_atom_site_occupancy
_atom_site_symmetry_multiplicity
_atom_site_calc_flag
_atom_site_refinement_flags
Si1 Si 0.41630(10) 0.07054(5) 0.12250(3) 0.0433(3) Uani 1 1 d .
Si2 Si 0.37477(12) -0.08108(6) 0.15544(3) 0.0623(3) Uani 1 1 d .
Si3 Si 0.67631(11) -0.03508(6) 0.13693(3) 0.0605(3) Uani 1 1 d .
Si4 Si 0.51579(13) 0.17315(6) 0.05606(3) 0.0658(4) Uani 1 1 d .
Si5 Si 0.23327(12) 0.09553(7) 0.05056(3) 0.0650(4) Uani 1 1 d .
C1 C 0.4874(3) -0.02251(17) 0.12365(9) 0.0447(8) Uani 1 1 d .
C2 C 0.4662(4) -0.04242(18) 0.08105(10) 0.0561(10) Uani 1 1 d .
H2A H 0.5298 -0.0800 0.0743 0.067 Uiso 1 1 calc R
H2B H 0.3727 -0.0598 0.0774 0.067 Uiso 1 1 calc R
C3 C 0.4909(4) 0.02151(18) 0.05546(9) 0.0540(10) Uani 1 1 d .
H3A H 0.4565 0.0110 0.0305 0.065 Uiso 1 1 calc R
H3B H 0.5895 0.0304 0.0536 0.065 Uiso 1 1 calc R
C4 C 0.4164(3) 0.08973(17) 0.07082(9) 0.0478(9) Uani 1 1 d .
C5 C 0.1965(4) -0.0949(2) 0.13664(13) 0.0864(14) Uani 1 1 d .
H5A H 0.1466 -0.1264 0.1528 0.130 Uiso 1 1 calc R
H5B H 0.2021 -0.1150 0.1120 0.130 Uiso 1 1 calc R
H5C H 0.1492 -0.0503 0.1354 0.130 Uiso 1 1 calc R
C6 C 0.3566(5) -0.0438(2) 0.20377(11) 0.0831(14) Uani 1 1 d .
H6A H 0.3601 0.0068 0.2026 0.125 Uiso 1 1 calc R
H6B H 0.4308 -0.0608 0.2192 0.125 Uiso 1 1 calc R
H6C H 0.2696 -0.0584 0.2143 0.125 Uiso 1 1 calc R
C7 C 0.4472(5) -0.1731(2) 0.15983(14) 0.0961(16) Uani 1 1 d .
H7A H 0.3863 -0.2013 0.1750 0.144 Uiso 1 1 calc R
H7B H 0.5368 -0.1710 0.1714 0.144 Uiso 1 1 calc R
H7C H 0.4553 -0.1939 0.1354 0.144 Uiso 1 1 calc R
C8 C 0.7036(5) -0.0310(2) 0.18828(12) 0.0901(15) Uani 1 1 d .
H8A H 0.8010 -0.0326 0.1936 0.135 Uiso 1 1 calc R
H8B H 0.6587 -0.0705 0.2000 0.135 Uiso 1 1 calc R
H8C H 0.6654 0.0121 0.1979 0.135 Uiso 1 1 calc R
C9 C 0.7441(5) -0.1217(2) 0.11899(13) 0.0843(14) Uani 1 1 d .
H9A H 0.8162 -0.1384 0.1353 0.126 Uiso 1 1 calc R
H9B H 0.7805 -0.1154 0.0942 0.126 Uiso 1 1 calc R
H9C H 0.6703 -0.1557 0.1183 0.126 Uiso 1 1 calc R
C10 C 0.7975(4) 0.0309(2) 0.11627(13) 0.0856(14) Uani 1 1 d .
H10A H 0.7747 0.0772 0.1254 0.128 Uiso 1 1 calc R
H10B H 0.7895 0.0301 0.0895 0.128 Uiso 1 1 calc R
H10C H 0.8907 0.0194 0.1233 0.128 Uiso 1 1 calc R
C11 C 0.6732(5) 0.1926(2) 0.08378(14) 0.0984(16) Uani 1 1 d .
H11A H 0.7390 0.1551 0.0806 0.148 Uiso 1 1 calc R
H11B H 0.6491 0.1966 0.1098 0.148 Uiso 1 1 calc R
H11C H 0.7132 0.2363 0.0753 0.148 Uiso 1 1 calc R
C12 C 0.5803(6) 0.1634(3) 0.00675(13) 0.121(2) Uani 1 1 d .
H12A H 0.6055 0.2090 -0.0029 0.181 Uiso 1 1 calc R
H12B H 0.5087 0.1433 -0.0086 0.181 Uiso 1 1 calc R
H12C H 0.6598 0.1329 0.0065 0.181 Uiso 1 1 calc R
C13 C 0.4119(5) 0.2559(2) 0.06061(17) 0.123(2) Uani 1 1 d .
H13A H 0.4705 0.2960 0.0563 0.184 Uiso 1 1 calc R
H13B H 0.3733 0.2585 0.0853 0.184 Uiso 1 1 calc R
H13C H 0.3385 0.2555 0.0425 0.184 Uiso 1 1 calc R
C14 C 0.2377(5) 0.1188(3) -0.00074(12) 0.1006(16) Uani 1 1 d .
H14A H 0.1449 0.1204 -0.0103 0.151 Uiso 1 1 calc R
H14B H 0.2897 0.0837 -0.0141 0.151 Uiso 1 1 calc R
H14C H 0.2806 0.1641 -0.0039 0.151 Uiso 1 1 calc R
C15 C 0.1200(5) 0.1617(3) 0.07484(13) 0.0967(16) Uani 1 1 d .
H15A H 0.0724 0.1897 0.0565 0.145 Uiso 1 1 calc R
H15B H 0.1760 0.1918 0.0903 0.145 Uiso 1 1 calc R
H15C H 0.0536 0.1374 0.0902 0.145 Uiso 1 1 calc R
C16 C 0.1401(4) 0.0091(2) 0.05064(13) 0.0931(15) Uani 1 1 d .
H16A H 0.1254 -0.0060 0.0760 0.140 Uiso 1 1 calc R
H16B H 0.1946 -0.0256 0.0377 0.140 Uiso 1 1 calc R
H16C H 0.0525 0.0144 0.0383 0.140 Uiso 1 1 calc R
C19 C 0.5044(4) 0.18912(18) 0.18171(9) 0.0461(9) Uani 1 1 d .
C20 C 0.4422(4) 0.2469(2) 0.19872(11) 0.0640(11) Uani 1 1 d .
H20 H 0.3476 0.2538 0.1958 0.077 Uiso 1 1 calc R
C21 C 0.5177(5) 0.2944(2) 0.21995(12) 0.0765(13) Uani 1 1 d .
H21 H 0.4729 0.3327 0.2309 0.092 Uiso 1 1 calc R
C22 C 0.6560(4) 0.2860(2) 0.22507(11) 0.0686(12) Uani 1 1 d .
H22 H 0.7059 0.3177 0.2397 0.082 Uiso 1 1 calc R
C23 C 0.7200(4) 0.2306(2) 0.20840(12) 0.0768(13) Uani 1 1 d .
H23 H 0.8150 0.2247 0.2113 0.092 Uiso 1 1 calc R
C24 C 0.6453(4) 0.1825(2) 0.18700(12) 0.0677(12) Uani 1 1 d .
H24 H 0.6916 0.1448 0.1759 0.081 Uiso 1 1 calc R
C17 C 0.4246(4) 0.13801(17) 0.16012(9) 0.0436(8) Uani 1 1 d .
C18 C 0.2893(4) 0.12252(19) 0.16445(10) 0.0505(9) Uani 1 1 d .
O1 O 0.2477(2) 0.07095(11) 0.13999(6) 0.0478(6) Uani 1 1 d .
O2 O 0.1981(3) 0.14815(15) 0.18859(8) 0.0769(8) Uani 1 1 d .
C25 C 0.0580(4) 0.1220(3) 0.18841(13) 0.0894(15) Uani 1 1 d .
H25A H -0.0043 0.1600 0.1814 0.107 Uiso 1 1 calc R
H25B H 0.0496 0.0850 0.1698 0.107 Uiso 1 1 calc R
C26 C 0.0185(5) 0.0953(3) 0.22362(16) 0.129(2) Uani 1 1 d .
H26A H 0.0656 0.0514 0.2281 0.194 Uiso 1 1 calc R
H26B H -0.0796 0.0875 0.2239 0.194 Uiso 1 1 calc R
H26C H 0.0428 0.1286 0.2428 0.194 Uiso 1 1 calc R

loop_
_atom_site_aniso_label
_atom_site_aniso_U_11
_atom_site_aniso_U_22
_atom_site_aniso_U_33
_atom_site_aniso_U_23
_atom_site_aniso_U_13
_atom_site_aniso_U_12
Si1 0.0471(6) 0.0402(6) 0.0426(5) -0.0036(5) 0.0045(4) -0.0020(5)
Si2 0.0735(8) 0.0478(7) 0.0657(8) 0.0101(6) 0.0040(6) -0.0043(6)
Si3 0.0602(7) 0.0545(7) 0.0669(8) -0.0088(6) -0.0032(6) 0.0095(6)
Si4 0.0908(9) 0.0490(7) 0.0576(7) 0.0018(5) 0.0141(6) -0.0076(6)
Si5 0.0685(8) 0.0731(8) 0.0533(7) 0.0053(6) -0.0042(6) 0.0102(7)
C1 0.051(2) 0.0372(19) 0.046(2) -0.0037(16) 0.0019(17) 0.0005(16)
C2 0.072(3) 0.045(2) 0.051(2) -0.0121(18) -0.0012(19) 0.003(2)
C3 0.063(3) 0.055(2) 0.044(2) -0.0069(18) 0.0061(18) 0.001(2)
C4 0.057(2) 0.042(2) 0.045(2) -0.0051(16) 0.0058(17) 0.0024(18)
C5 0.077(3) 0.075(3) 0.108(4) 0.014(3) 0.005(3) -0.030(2)
C6 0.098(4) 0.090(3) 0.062(3) 0.012(2) 0.013(2) -0.004(3)
C7 0.110(4) 0.055(3) 0.124(4) 0.027(3) 0.010(3) -0.005(3)
C8 0.092(4) 0.095(4) 0.083(3) -0.012(3) -0.026(3) 0.011(3)
C9 0.080(3) 0.070(3) 0.103(4) -0.012(3) 0.004(3) 0.024(3)
C10 0.063(3) 0.081(3) 0.112(4) -0.010(3) 0.004(2) -0.004(2)
C11 0.107(4) 0.081(3) 0.108(4) 0.001(3) 0.007(3) -0.030(3)
C12 0.185(6) 0.099(4) 0.078(4) -0.004(3) 0.054(4) -0.054(4)
C13 0.139(5) 0.052(3) 0.178(6) 0.015(3) 0.009(4) 0.008(3)
C14 0.106(4) 0.131(5) 0.065(3) 0.010(3) -0.010(3) 0.012(3)
C15 0.088(3) 0.110(4) 0.091(4) 0.006(3) 0.003(3) 0.039(3)
C16 0.076(3) 0.100(4) 0.103(4) -0.001(3) -0.026(3) -0.006(3)
C19 0.052(2) 0.042(2) 0.044(2) -0.0004(17) 0.0053(17) -0.0011(18)
C20 0.061(3) 0.053(2) 0.078(3) -0.021(2) -0.014(2) 0.009(2)
C21 0.079(3) 0.061(3) 0.090(3) -0.035(2) -0.005(3) 0.009(3)
C22 0.065(3) 0.066(3) 0.075(3) -0.022(2) -0.005(2) -0.010(2)
C23 0.051(3) 0.075(3) 0.105(4) -0.026(3) -0.002(2) -0.005(2)
C24 0.056(3) 0.058(3) 0.088(3) -0.024(2) 0.007(2) -0.001(2)
C17 0.047(2) 0.040(2) 0.044(2) -0.0045(16) 0.0034(17) -0.0004(17)
C18 0.060(3) 0.045(2) 0.046(2) -0.0031(18) 0.0057(19) 0.0064(19)
O1 0.0452(14) 0.0466(14) 0.0515(14) -0.0069(12) 0.0060(11) -0.0059(12)
O2 0.0556(19) 0.095(2) 0.080(2) -0.0339(17) 0.0234(15) -0.0055(16)
C25 0.059(3) 0.127(4) 0.082(3) -0.018(3) 0.023(2) 0.006(3)
C26 0.099(4) 0.175(6) 0.113(5) 0.049(4) -0.014(3) -0.049(4)

loop_
_atom_type_symbol
_atom_type_description
_atom_type_scat_dispersion_real
_atom_type_scat_dispersion_imag
_atom_type_scat_source
C C 0.0033 0.0016 'International Tables Vol C Tables 4.2.6.8 and 6.1.1.4'
H H 0.0000 0.0000 'International Tables Vol C Tables 4.2.6.8 and 6.1.1.4'
O O 0.0106 0.0060 'International Tables Vol C Tables 4.2.6.8 and 6.1.1.4'
Si Si 0.0817 0.0704 'International Tables Vol C Tables 4.2.6.8 and 6.1.1.4'

loop_
_geom_angle_atom_site_label_1
_geom_angle_atom_site_label_2
_geom_angle_atom_site_label_3
_geom_angle
O1 Si1 C17 77.18(13)
O1 Si1 C4 110.54(14)
C17 Si1 C4 125.28(16)
O1 Si1 C1 109.61(13)
C17 Si1 C1 127.57(16)
C4 Si1 C1 101.60(15)
O1 Si1 C18 39.06(12)
C17 Si1 C18 38.12(14)
C4 Si1 C18 126.13(15)
C1 Si1 C18 127.74(15)
C5 Si2 C6 107.3(2)
C5 Si2 C7 104.1(2)
C6 Si2 C7 107.8(2)
C5 Si2 C1 112.96(18)
C6 Si2 C1 112.33(18)
C7 Si2 C1 111.82(18)
C8 Si3 C10 105.9(2)
C8 Si3 C9 108.9(2)
C10 Si3 C9 103.3(2)
C8 Si3 C1 112.23(18)
C10 Si3 C1 114.87(18)
C9 Si3 C1 111.04(18)
C11 Si4 C13 103.2(2)
C11 Si4 C12 104.4(2)
C13 Si4 C12 110.0(3)
C11 Si4 C4 115.30(19)
C13 Si4 C4 113.4(2)
C12 Si4 C4 110.02(18)
C16 Si5 C15 107.6(2)
C16 Si5 C14 102.5(2)
C15 Si5 C14 107.9(2)
C16 Si5 C4 113.24(18)
C15 Si5 C4 113.76(19)
C14 Si5 C4 111.09(19)
C2 C1 Si1 98.9(2)
C2 C1 Si3 109.5(2)
Si1 C1 Si3 118.08(17)
C2 C1 Si2 110.9(2)
Si1 C1 Si2 110.13(18)
Si3 C1 Si2 108.89(17)
C3 C2 C1 111.4(3)
C2 C3 C4 111.6(3)
C3 C4 Si1 100.6(2)
C3 C4 Si5 109.7(2)
Si1 C4 Si5 112.40(17)
C3 C4 Si4 110.4(2)
Si1 C4 Si4 115.35(17)
Si5 C4 Si4 108.12(18)
C24 C19 C20 116.0(3)
C24 C19 C17 122.3(3)
C20 C19 C17 121.7(3)
C21 C20 C19 121.6(4)
C22 C21 C20 121.1(4)
C23 C22 C21 118.7(4)
C22 C23 C24 120.8(4)
C19 C24 C23 121.9(4)
C18 C17 C19 126.6(3)
C18 C17 Si1 83.8(2)
C19 C17 Si1 149.6(3)
O2 C18 C17 129.8(3)
O2 C18 O1 118.7(3)
C17 C18 O1 111.5(3)
O2 C18 Si1 172.1(3)
C17 C18 Si1 58.1(2)
O1 C18 Si1 53.39(16)
C18 O1 Si1 87.5(2)
C18 O2 C25 119.8(3)
C26 C25 O2 111.9(4)

loop_
_geom_bond_atom_site_label_1
_geom_bond_atom_site_label_2
_geom_bond_distance
Si1 O1 1.745(3)
Si1 C17 1.855(4)
Si1 C4 1.881(4)
Si1 C1 1.890(4)
Si1 C18 2.172(4)
Si2 C5 1.866(4)
Si2 C6 1.872(4)
Si2 C7 1.883(4)
Si2 C1 1.923(4)
Si3 C8 1.854(5)
Si3 C10 1.864(4)
Si3 C9 1.878(4)
Si3 C1 1.901(4)
Si4 C11 1.852(5)
Si4 C13 1.866(5)
Si4 C12 1.877(5)
Si4 C4 1.921(4)
Si5 C16 1.867(5)
Si5 C15 1.875(4)
Si5 C14 1.884(5)
Si5 C4 1.915(4)
C1 C2 1.580(5)
C2 C3 1.535(5)
C3 C4 1.576(5)
C19 C24 1.380(5)
C19 C20 1.387(5)
C19 C17 1.457(5)
C20 C21 1.384(5)
C21 C22 1.358(5)
C22 C23 1.355(5)
C23 C24 1.390(5)
C17 C18 1.348(5)
C18 O2 1.325(4)
C18 O1 1.370(4)
O2 C25 1.441(5)
C25 C26 1.408(6)
